data_2010111
loop_
_publ_author_name
'Yamin, B.M.'
'Fun, H.-K.'
'Yip, B.-C.'
'Shawkataly, O.B.'
'Teoh, S.-G.'

_publ_section_title
;
 Triphenylstannylferrocene and 1,1'-bis(triphenylstannyl)ferrocene
;
_journal_issue 10
_journal_name_full 'Acta Crystallographica Section C'
_journal_page_first 1551
_journal_page_last 1555
_journal_paper_doi 10.1107/S0108270194002490
_journal_volume 50
_journal_year 1994
_chemical_formula_moiety 'C28 H24 Fe1 Sn1'
_chemical_formula_sum 'C28 H24 Fe Sn'
_chemical_formula_weight 535.0
_symmetry_cell_setting monoclinic
_symmetry_space_group_name_Hall '-P 2ybc'
_symmetry_space_group_name_H-M 'P 1 21/c 1'
_atom_type_scat_source SHELXTL/PC
_cell_angle_alpha 90.
_cell_angle_beta 100.360(10)
_cell_angle_gamma 90.
_cell_formula_units_Z 4
_cell_length_a 9.6800(10)
_cell_length_b 13.552(2)
_cell_length_c 17.794(3)
_cell_measurement_reflns_used 23
_cell_measurement_temperature 298
_cell_measurement_theta_max 17.5
_cell_measurement_theta_min 7.5
_cell_volume 2296.2(6)
_diffrn_measurement_device 'Siemens P4'
_diffrn_measurement_method 2\q/\q
_diffrn_radiation_type MoK\a
_diffrn_radiation_wavelength 0.7107
_diffrn_reflns_av_R_equivalents 0.0249
_diffrn_reflns_limit_h_max 12
_diffrn_reflns_limit_h_min 0
_diffrn_reflns_limit_k_max 17
_diffrn_reflns_limit_k_min 0
_diffrn_reflns_limit_l_max 22
_diffrn_reflns_limit_l_min -23
_diffrn_reflns_number 5611
_diffrn_reflns_theta_max 27.5
_diffrn_standards_decay_% none
_diffrn_standards_interval_count 100
_diffrn_standards_number 2
_exptl_absorpt_coefficient_mu 1.731
_exptl_absorpt_correction_T_max 0.946
_exptl_absorpt_correction_T_min 0.766
_exptl_absorpt_correction_type empirical
_exptl_crystal_colour 'dark orange'
_exptl_crystal_density_diffrn 1.548
_exptl_crystal_description parallelepiped-shaped
_exptl_crystal_size_max 0.40
_exptl_crystal_size_mid 0.28
_exptl_crystal_size_min 0.18
_refine_diff_density_max 0.29
_refine_diff_density_min -0.44
_refine_ls_goodness_of_fit_obs 1.20
_refine_ls_hydrogen_treatment refall
_refine_ls_number_parameters 367
_refine_ls_number_reflns 3934
_refine_ls_R_factor_obs 0.0241
_refine_ls_shift/esd_max 0.000
_refine_ls_structure_factor_coef F
_refine_ls_weighting_details 'w = 1/[\s^2^(F)]'
_refine_ls_weighting_scheme calc
_refine_ls_wR_factor_obs 0.0244
_reflns_number_observed 3934
_reflns_number_total 5306
_reflns_observed_criterion F>4.0\s(F)
_cod_data_source_file li1082.cif
_cod_data_source_block li1082_structure_1_of_2
_cod_depositor_comments
;
The following automatic conversions were performed:

'_refine_ls_weighting_scheme' value '1/[\s^2^(F)]' was changed to
'calc'. New tag '_refine_ls_weighting_details' was created. The value
of the new tag was set to 'w = 1/[\s^2^(F)]'.

Automatic conversion script
Id: cif_fix_values 3143 2015-03-26 13:38:13Z robertas 
;
_cod_original_sg_symbol_H-M 'P 21/c'
_cod_original_formula_sum 'C28 H24 Fe1 Sn1'
_cod_database_code 2010111

loop_
_atom_site_label
_atom_site_fract_x
_atom_site_fract_y
_atom_site_fract_z
_atom_site_U_iso_or_equiv
Sn(1) .00140(10) -.04960(10) .25230(10) .0360(10)
Fe(1) .23230(10) .03610(10) .12260(10) .0390(10)
C(1) -.1400(3) .0139(2) .3186(2) .0400(10)
C(2) -.2403(4) .0823(3) .2858(2) .0500(10)
C(3) -.3307(4) .1255(5) .3289(3) .067(2)
C(4) -.3201(5) .1029(4) .4046(3) .076(2)
C(5) -.2223(5) .0357(4) .4382(3) .074(2)
C(6) -.1332(4) -.0096(3) .3952(2) .0560(10)
C(7) -.1133(3) -.1582(2) .1783(2) .0380(10)
C(8) -.2587(4) -.1509(3) .1590(2) .0520(10)
C(9) -.3362(4) -.2170(3) .1098(3) .0610(10)
C(10) -.2708(4) -.2930(3) .0794(2) .0570(10)
C(11) -.1272(4) -.3023(3) .0979(2) .0540(10)
C(12) -.0485(3) -.2352(3) .1469(2) .0450(10)
C(13) .1758(3) -.1154(2) .3263(2) .0380(10)
C(14) .1670(4) -.2115(3) .3511(2) .0480(10)
C(15) .2811(5) -.2574(3) .3955(2) .0580(10)
C(16) .4061(4) -.2087(3) .4145(2) .0620(10)
C(17) .4164(4) -.1130(4) .3905(3) .067(2)
C(18) .3020(4) -.0666(3) .3472(2) .0520(10)
C(19) .1861(4) .1829(3) .1293(2) .0560(10)
C(20) .0937(4) .1382(3) .0686(2) .0550(10)
C(21) .0213(3) .0617(3) .0991(2) .0440(10)
C(22) .0688(3) .0581(2) .1802(2) .0360(10)
C(23) .1711(3) .1339(2) .1975(2) .0430(10)
C(24) .3380(5) -.0180(3) .0423(3) .067(2)
C(25) .2703(4) -.0954(3) .0732(2) .0560(10)
C(26) .3218(4) -.0984(3) .1524(2) .0520(10)
C(27) .4211(4) -.0235(3) .1716(3) .0610(10)
C(28) .4316(4) .0263(3) .1026(3) .073(2)
H(2) -.252(4) .103(3) .232(2) .064(11)
H(3) -.393(4) .169(3) .306(2) .071(13)
H(4) -.378(4) .135(3) .439(2) .074(12)
H(5) -.203(5) .020(4) .496(3) .102(16)
H(6) -.065(4) -.054(3) .420(2) .060(11)
H(8) -.303(4) -.101(3) .1792(19) .047(10)
H(9) -.431(5) -.213(4) .096(3) .100(17)
H(10) -.318(4) -.338(3) .046(2) .063(12)
H(11) -.087(4) -.355(3) .079(2) .061(11)
H(12) .048(4) -.241(3) .1586(18) .048(10)
H(14) .092(4) -.242(3) .339(2) .049(10)
H(15) .274(4) -.324(3) .408(2) .066(12)
H(16) .486(4) -.240(3) .446(2) .069(12)
H(17) .490(5) -.083(4) .404(3) .093(16)
H(18) .315(4) -.003(3) .335(2) .054(11)
H(19) .254(4) .237(3) .126(2) .073(13)
H(20) .080(4) .152(3) .018(2) .068(12)
H(21) -.048(4) .017(3) .0641(19) .051(10)
H(23) .217(3) .147(3) .2415(19) .044(10)
H(24) .319(4) .006(3) -.010(2) .075(13)
H(25) .202(4) -.137(3) .045(2) .071(13)
H(26) .292(4) -.139(3) .188(2) .059(12)
H(27) .469(4) -.009(3) .221(2) .069(13)
H(28) .480(5) .077(3) .098(3) .079(15)

loop_
_geom_angle_atom_site_label_1
_geom_angle_atom_site_label_2
_geom_angle_atom_site_label_3
_geom_angle
_geom_angle_publ_flag
C(1) Sn(1) C(7) 107.60(10) yes
C(7) Sn(1) C(13) 110.80(10) yes
C(7) Sn(1) C(22) 106.40(10) yes
C(19) Fe(1) C(20) 40.3(2) yes
C(20) Fe(1) C(21) 40.5(2) yes
C(20) Fe(1) C(22) 68.70(10) yes
C(19) Fe(1) C(23) 40.5(2) yes
C(21) Fe(1) C(23) 68.10(10) yes
C(19) Fe(1) C(24) 122.2(2) yes
C(21) Fe(1) C(24) 121.9(2) yes
C(23) Fe(1) C(24) 158.9(2) yes
C(20) Fe(1) C(25) 122.8(2) yes
C(22) Fe(1) C(25) 123.60(10) yes
C(24) Fe(1) C(25) 40.1(2) yes
C(20) Fe(1) C(26) 159.50(10) yes
C(22) Fe(1) C(26) 109.10(10) yes
C(24) Fe(1) C(26) 67.6(2) yes
C(19) Fe(1) C(27) 123.1(2) yes
C(21) Fe(1) C(27) 160.0(2) yes
C(23) Fe(1) C(27) 108.6(2) yes
C(25) Fe(1) C(27) 67.9(2) yes
C(19) Fe(1) C(28) 107.3(2) yes
C(21) Fe(1) C(28) 157.6(2) yes
C(23) Fe(1) C(28) 123.6(2) yes
C(25) Fe(1) C(28) 67.6(2) yes
C(27) Fe(1) C(28) 40.9(2) yes
Sn(1) C(1) C(6) 121.7(2) yes
C(1) C(2) C(3) 120.7(4) yes
C(3) C(4) C(5) 120.2(5) yes
C(1) C(6) C(5) 120.8(4) yes
Sn(1) C(7) C(12) 122.9(2) yes
C(7) C(8) C(9) 121.5(4) yes
C(9) C(10) C(11) 119.6(4) yes
C(1) Sn(1) C(13) 109.90(10) yes
C(1) Sn(1) C(22) 110.70(10) yes
C(13) Sn(1) C(22) 111.30(10) yes
C(19) Fe(1) C(21) 68.00(10) yes
C(19) Fe(1) C(22) 68.6(2) yes
C(21) Fe(1) C(22) 41.00(10) yes
C(20) Fe(1) C(23) 67.90(10) yes
C(22) Fe(1) C(23) 40.60(10) yes
C(20) Fe(1) C(24) 106.5(2) yes
C(22) Fe(1) C(24) 158.50(10) yes
C(19) Fe(1) C(25) 158.1(2) yes
C(21) Fe(1) C(25) 108.10(10) yes
C(23) Fe(1) C(25) 160.0(2) yes
C(19) Fe(1) C(26) 159.5(2) yes
C(21) Fe(1) C(26) 124.50(10) yes
C(23) Fe(1) C(26) 124.6(2) yes
C(25) Fe(1) C(26) 40.2(2) yes
C(20) Fe(1) C(27) 158.3(2) yes
C(22) Fe(1) C(27) 123.6(2) yes
C(24) Fe(1) C(27) 68.5(2) yes
C(26) Fe(1) C(27) 39.9(2) yes
C(20) Fe(1) C(28) 121.8(2) yes
C(22) Fe(1) C(28) 159.8(2) yes
C(24) Fe(1) C(28) 40.5(2) yes
C(26) Fe(1) C(28) 67.4(2) yes
Sn(1) C(1) C(2) 120.2(3) yes
C(2) C(1) C(6) 118.0(3) yes
C(2) C(3) C(4) 120.3(4) yes
C(4) C(5) C(6) 120.0(4) yes
Sn(1) C(7) C(8) 119.4(2) yes
C(8) C(7) C(12) 117.7(3) yes
C(8) C(9) C(10) 120.2(4) yes
C(10) C(11) C(12) 120.4(4) yes
C(7) C(12) C(11) 120.7(3) yes
Sn(1) C(13) C(18) 121.9(2) yes
C(13) C(14) C(15) 121.1(3) yes
C(15) C(16) C(17) 119.3(4) yes
C(13) C(18) C(17) 120.9(4) yes
Fe(1) C(19) C(23) 69.6(2) yes
Fe(1) C(20) C(19) 70.0(2) yes
C(19) C(20) C(21) 108.2(3) yes
Fe(1) C(21) C(22) 70.1(2) yes
Sn(1) C(22) Fe(1) 123.40(10) yes
Fe(1) C(22) C(21) 68.9(2) yes
Fe(1) C(22) C(23) 69.2(2) yes
Fe(1) C(23) C(19) 69.9(2) yes
C(19) C(23) C(22) 109.1(3) yes
Fe(1) C(24) C(28) 69.4(3) yes
Fe(1) C(25) C(24) 69.5(3) yes
C(24) C(25) C(26) 108.0(3) yes
Fe(1) C(26) C(27) 69.9(2) yes
Fe(1) C(27) C(26) 70.1(2) yes
C(26) C(27) C(28) 106.6(4) yes
Fe(1) C(28) C(27) 70.2(3) yes
Sn(1) C(13) C(14) 120.1(2) yes
C(14) C(13) C(18) 117.9(3) yes
C(14) C(15) C(16) 120.3(4) yes
C(16) C(17) C(18) 120.5(4) yes
Fe(1) C(19) C(20) 69.7(2) yes
C(20) C(19) C(23) 107.9(3) yes
Fe(1) C(20) C(21) 69.6(2) yes
Fe(1) C(21) C(20) 69.9(2) yes
C(20) C(21) C(22) 108.6(3) yes
Sn(1) C(22) C(21) 123.6(2) yes
Sn(1) C(22) C(23) 130.0(2) yes
C(21) C(22) C(23) 106.2(3) yes
Fe(1) C(23) C(22) 70.2(2) yes
Fe(1) C(24) C(25) 70.4(3) yes
C(25) C(24) C(28) 107.6(4) yes
Fe(1) C(25) C(26) 69.8(2) yes
Fe(1) C(26) C(25) 70.0(2) yes
C(25) C(26) C(27) 109.2(4) yes
Fe(1) C(27) C(28) 68.9(2) yes
Fe(1) C(28) C(24) 70.1(3) yes
C(24) C(28) C(27) 108.7(4) yes

loop_
_geom_bond_atom_site_label_1
_geom_bond_atom_site_label_2
_geom_bond_distance
_geom_bond_publ_flag
Sn(1) C(1) 2.142(3) yes
Sn(1) C(13) 2.140(3) yes
Fe(1) C(19) 2.047(4) yes
Fe(1) C(21) 2.039(3) yes
Fe(1) C(23) 2.042(4) yes
Fe(1) C(25) 2.049(4) yes
Fe(1) C(27) 2.045(4) yes
C(1) C(2) 1.391(5) yes
C(2) C(3) 1.391(7) yes
C(4) C(5) 1.371(7) yes
C(7) C(8) 1.392(4) yes
C(8) C(9) 1.377(5) yes
C(10) C(11) 1.376(6) yes
C(13) C(14) 1.383(5) yes
C(14) C(15) 1.384(5) yes
C(16) C(17) 1.373(7) yes
C(19) C(20) 1.408(5) yes
C(20) C(21) 1.413(5) yes
C(22) C(23) 1.421(4) yes
C(24) C(28) 1.408(7) yes
C(26) C(27) 1.397(5) yes
Sn(1) C(7) 2.146(3) yes
Sn(1) C(22) 2.123(3) yes
Fe(1) C(20) 2.042(4) yes
Fe(1) C(22) 2.055(3) yes
Fe(1) C(24) 2.038(5) yes
Fe(1) C(26) 2.047(4) yes
Fe(1) C(28) 2.028(5) yes
C(1) C(6) 1.389(5) yes
C(3) C(4) 1.367(8) yes
C(5) C(6) 1.394(7) yes
C(7) C(12) 1.387(5) yes
C(9) C(10) 1.370(6) yes
C(11) C(12) 1.388(5) yes
C(13) C(18) 1.380(5) yes
C(15) C(16) 1.366(6) yes
C(17) C(18) 1.381(5) yes
C(19) C(23) 1.414(6) yes
C(21) C(22) 1.434(4) yes
C(24) C(25) 1.401(6) yes
C(25) C(26) 1.408(6) yes
C(27) C(28) 1.422(7) yes
